data_7063734
loop_
_publ_author_name
'Panja, Anangamohan'
'Jagli\<ci\'c, Zvonko'
'Jana, Narayan Ch.'
'Contesso, Scarlette'
'Nandy, Rakhi'
'Aravena, Daniel'

_publ_section_title
;
 Impact of anionic co-ligands on nuclearity and single-molecule magnetism
 in a {CoIII2DyIII} trimeric and two {CoIII2DyIII2} tetrameric complexes
;
_journal_issue 18
_journal_name_full 'New Journal of Chemistry'
_journal_page_first 7576
_journal_page_last 7588
_journal_paper_doi 10.1039/D5NJ00766F
_journal_volume 49
_journal_year 2025
_chemical_formula_moiety 'C48 H60 Co2 Dy N4 O16, 2(H2 O), 4(C H4 O), N O3, C2 H3 N'
_chemical_formula_sum 'C54 H83 Co2 Dy N6 O25'
_chemical_formula_weight 1496.62
_space_group_crystal_system triclinic
_space_group_IT_number 2
_space_group_name_Hall '-P 1'
_space_group_name_H-M_alt 'P -1'
_atom_sites_solution_hydrogens mixed
_atom_sites_solution_primary dual
_audit_creation_date 2025-04-01
_audit_creation_method
;
Olex2 1.5
(compiled 2024.02.16 svn.r378c4104 for OlexSys, GUI svn.r6928)
;
_audit_update_record
;
2025-04-01 deposited with the CCDC.	2025-04-02 downloaded from the CCDC.
;
_cell_angle_alpha 102.619(2)
_cell_angle_beta 101.993(2)
_cell_angle_gamma 97.689(2)
_cell_formula_units_Z 2
_cell_length_a 12.9113(3)
_cell_length_b 13.2394(3)
_cell_length_c 19.7653(4)
_cell_measurement_reflns_used 29843
_cell_measurement_temperature 100.04(10)
_cell_measurement_theta_max 30.6490
_cell_measurement_theta_min 1.6710
_cell_volume 3167.72(13)
_computing_cell_refinement 'CrysAlisPro 1.171.42.49 (Rigaku OD, 2022)'
_computing_data_collection 'CrysAlisPro 1.171.42.49 (Rigaku OD, 2022)'
_computing_data_reduction 'CrysAlisPro 1.171.42.49 (Rigaku OD, 2022)'
_computing_molecular_graphics 'Olex2 1.5 (Dolomanov et al., 2009)'
_computing_publication_material 'Olex2 1.5 (Dolomanov et al., 2009)'
_computing_structure_refinement 'SHELXL 2016/6 (Sheldrick, 2015)'
_computing_structure_solution 'SHELXT 2014/5 (Sheldrick, 2014)'
_diffrn_ambient_temperature 100.15
_diffrn_detector_area_resol_mean 5.8140
_diffrn_detector_type 'Pilatus 200K'
_diffrn_measured_fraction_theta_full 0.999
_diffrn_measured_fraction_theta_max 0.787
_diffrn_measurement_details
;
List of Runs (angles in degrees, time in seconds):

  # Type    Start    End  Width  t~exp~   \w     \q     \k     \f   Frames
#--------------------------------------------------------------------------
  1  \w    -38.00   8.00   0.50    2.98    --    3.20 -23.00 157.00   92
  2  \w     31.00  69.00   0.50    2.98    --    3.20  23.00 -37.00   76
  3  \w      3.00  28.00   0.50    2.98    --   -4.45  23.00 -37.00   50
  4  \w    -71.00 -33.00   0.50    2.98    --   -4.45 -23.00 157.00   76
  5  \w    -64.00   2.00   0.50    2.98    --    3.20 -19.00 120.00  132
  6  \w    -42.00   7.00   0.50    2.98    --   -4.45 -77.00-150.00   98
  7  \w    -26.00  17.00   0.50    2.98    --   -4.45 -77.00 -90.00   86
  8  \w     -7.00  56.00   0.50    2.98    --   -4.45  37.00  60.00  126
  9  \w    -15.00  11.00   0.50    2.98    --   -4.45 -99.00 -30.00   52
 10  \w    -11.00  24.00   0.50    2.98    --   -4.45 -99.00  90.00   70
 11  \w    -28.00   5.00   0.50    2.98    --   -4.45  77.00   0.00   66
 12  \w    -70.00 -40.00   0.50    2.98    --   -4.45 -37.00-150.00   60
 13  \w    -39.00 -12.00   0.50    2.98    --   -4.45 -37.00-150.00   54
 14  \w     -2.00  28.00   0.50    2.98    --   -4.45 -99.00   0.00   60
 15  \w      5.00  62.00   0.50    2.98    --   -4.45  37.00 -60.00  114
 16  \w    -15.00  26.00   0.50    2.98    --   -4.45 -99.00  60.00   82
;
_diffrn_measurement_device 'four-circle diffractometer'
_diffrn_measurement_device_type 'SuperNova, Dual, Cu at home/near, Pilatus 200K'
_diffrn_measurement_method '\w scans'
_diffrn_radiation_type MoK\a
_diffrn_radiation_wavelength 0.71073
_diffrn_reflns_av_R_equivalents 0.0721
_diffrn_reflns_av_unetI/netI 0.0611
_diffrn_reflns_Laue_measured_fraction_full 0.999
_diffrn_reflns_Laue_measured_fraction_max 0.787
_diffrn_reflns_limit_h_max 17
_diffrn_reflns_limit_h_min -16
_diffrn_reflns_limit_k_max 16
_diffrn_reflns_limit_k_min -17
_diffrn_reflns_limit_l_max 25
_diffrn_reflns_limit_l_min -27
_diffrn_reflns_number 62909
_diffrn_reflns_point_group_measured_fraction_full 0.999
_diffrn_reflns_point_group_measured_fraction_max 0.787
_diffrn_reflns_theta_full 25.242
_diffrn_reflns_theta_max 30.682
_diffrn_reflns_theta_min 1.695
_exptl_absorpt_coefficient_mu 1.769
_exptl_absorpt_correction_T_max 1.00000
_exptl_absorpt_correction_T_min 0.50812
_exptl_absorpt_correction_type multi-scan
_exptl_absorpt_process_details
;
CrysAlisPro 1.171.42.49 (Rigaku Oxford Diffraction, 2022)
Empirical absorption correction using spherical harmonics,
implemented in SCALE3 ABSPACK scaling algorithm.
;
_exptl_crystal_colour 'light red'
_exptl_crystal_density_diffrn 1.569
_exptl_crystal_description block
_exptl_crystal_F_000 1538
_exptl_crystal_size_max 0.2
_exptl_crystal_size_mid 0.2
_exptl_crystal_size_min 0.1
_refine_diff_density_max 1.746
_refine_diff_density_min -1.312
_refine_diff_density_rms 0.154
_refine_ls_extinction_method none
_refine_ls_goodness_of_fit_ref 1.026
_refine_ls_hydrogen_treatment mixed
_refine_ls_matrix_type full
_refine_ls_number_parameters 876
_refine_ls_number_reflns 15455
_refine_ls_number_restraints 137
_refine_ls_restrained_S_all 1.039
_refine_ls_R_factor_all 0.0753
_refine_ls_R_factor_gt 0.0474
_refine_ls_shift/su_max 0.001
_refine_ls_shift/su_mean 0.000
_refine_ls_structure_factor_coef Fsqd
_refine_ls_weighting_details 'w=1/[\s^2^(Fo^2^)+(0.0540P)^2^+6.6910P] where P=(Fo^2^+2Fc^2^)/3'
_refine_ls_weighting_scheme calc
_refine_ls_wR_factor_gt 0.1105
_refine_ls_wR_factor_ref 0.1264
_reflns_Friedel_coverage 0.000
_reflns_number_gt 11407
_reflns_number_total 15455
_reflns_threshold_expression 'I > 2\s(I)'
_cod_data_source_file d5nj00766f2.cif
_cod_data_source_block complex-1
_cod_depositor_comments 'Adding full bibliography for 7063731--7063734.cif.'
_cod_database_code 7063734
_shelx_shelxl_version_number 2016/6
_shelx_space_group_comment
;
The symmetry employed for this shelxl refinement is uniquely defined
by the following loop, which should always be used as a source of
symmetry information in preference to the above space-group names.
They are only intended as comments.
;
_shelx_estimated_absorpt_t_max 0.843
_shelx_estimated_absorpt_t_min 0.719
_olex2_refinement_description
;
1. Fixed Uiso
 At 1.2 times of:
  All C(H) groups, All C(H,H) groups
 At 1.5 times of:
  All C(H,H,H) groups, All O(H) groups, All O(H,H) groups
2. Restrained distances
 O8-H8
 0.87 with sigma of 0.01
 O21-H21A = O21-H21B
 0.87 with sigma of 0.02
 O22-H22A = O22-H22B
 0.87 with sigma of 0.02
 H16-H19
 2.4 with sigma of 0.02
 O19-H19
 0.9 with sigma of 0.02
 C25-H8
 1.923712 with sigma of 0.02
 Dy1-H8
 3.082931 with sigma of 0.02
 H21A-H21B
 1.38 with sigma of 0.04
 H22A-H22B
 1.38 with sigma of 0.04
3. Uiso/Uaniso restraints and constraints
C56 \\sim C55 \\sim N6: within 1.7A with sigma of 0.004 and sigma for terminal
atoms of 0.008 within 1.7A
Uanis(O26) \\sim Ueq, Uanis(N5) \\sim Ueq, Uanis(O23) \\sim Ueq, Uanis(O24)
\\sim Ueq: with sigma of 0.01 and sigma for terminal atoms of 0.02
Uanis(O25) \\sim Ueq: with sigma of 0.01 and sigma for terminal atoms of 0.02
Uanis(N6) \\sim Ueq: with sigma of 0.01 and sigma for terminal atoms of 0.02
Uanis(C41) \\sim Ueq, Uanis(C40) \\sim Ueq, Uanis(O13) \\sim Ueq, Uanis(O13A)
\\sim Ueq: with sigma of 0.01 and sigma for terminal atoms of 0.02
Uanis(O5A) \\sim Ueq, Uanis(O5) \\sim Ueq, Uanis(C15) \\sim Ueq, Uanis(C16)
\\sim Ueq: with sigma of 0.01 and sigma for terminal atoms of 0.02
4. Rigid body (RIGU) restrains
 O26, N5, O23, O24
 with sigma for 1-2 distances of 0.002 and sigma for 1-3 distances of 0.002
 O13A, C41, C40, O13
 with sigma for 1-2 distances of 0.002 and sigma for 1-3 distances of 0.002
 O5A, O5, C15, C16
 with sigma for 1-2 distances of 0.002 and sigma for 1-3 distances of 0.002
5. Others
 Sof(O13)=Sof(C40)=Sof(H40A)=Sof(H40B)=Sof(H40C)=1-FVAR(1)
 Sof(O13A)=Sof(C41)=Sof(H41A)=Sof(H41B)=Sof(H41C)=FVAR(1)
 Fixed Sof: O5(0.5) O24(0.7) C16(0.5) H16A(0.5) H16B(0.5) H16C(0.5) O25(0.3)
 O5A(0.5) C15(0.5) H15A(0.5) H15B(0.5) H15C(0.5)
6.a Ternary CH refined with riding coordinates:
 C36(H36), C11(H11), C24(H24), C49(H49)
6.b Secondary CH2 refined with riding coordinates:
 C10(H10A,H10B), C23(H23A,H23B), C37(H37A,H37B), C48(H48A,H48B), C50(H50A,
 H50B), C25(H25A,H25B), C12(H12A,H12B), C35(H35A,H35B)
6.c Aromatic/amide H refined with riding coordinates:
 C47(H47), C9(H9), C22(H22), C7(H7), C29(H29), C4(H4A), C45(H45), C20(H20),
 C34(H34), C17(H17), C32(H32), C42(H42)
6.d Idealised Me refined as rotating group:
 C19(H19A,H19B,H19C), C6(H6A,H6B,H6C), C31(H31A,H31B,H31C), C52(H52A,H52B,
 H52C), C44(H44A,H44B,H44C), C53(H53A,H53B,H53C), C51(H51A,H51B,H51C), C54(H54A,
 H54B,H54C), C3(H3A,H3B,H3C), C28(H28A,H28B,H28C), C16(H16A,H16B,H16C),
 C56(H56A,H56B,H56C), C40(H40A,H40B,H40C), C41(H41A,H41B,H41C), C15(H15A,H15B,
 H15C)
6.e Idealised tetrahedral OH refined as rotating group:
 O12(H12), O4(H4), O16(H16), O18(H18), O19(H19), O20(H20A), O17(H17A)
;
_olex2_submission_special_instructions 'No special instructions were received'
_oxdiff_exptl_absorpt_empirical_details
;
Empirical correction (ABSPACK) includes:
- Absorption correction using spherical harmonics
- Frame scaling
;

loop_
_space_group_symop_operation_xyz
'x, y, z'
'-x, -y, -z'

loop_
_atom_site_label
_atom_site_type_symbol
_atom_site_fract_x
_atom_site_fract_y
_atom_site_fract_z
_atom_site_U_iso_or_equiv
_atom_site_adp_type
_atom_site_occupancy
_atom_site_site_symmetry_order
_atom_site_calc_flag
_atom_site_refinement_flags_posn
_atom_site_refinement_flags_adp
_atom_site_refinement_flags_occupancy
_atom_site_disorder_assembly
_atom_site_disorder_group
Dy1 Dy 0.36374(2) 0.62396(2) 0.74209(2) 0.02579(7) Uani 1 1 d D . . . .
Co1 Co 0.27735(4) 0.53097(4) 0.56123(3) 0.02451(12) Uani 1 1 d . . . . .
Co2 Co 0.45916(5) 0.71149(4) 0.92155(3) 0.03021(13) Uani 1 1 d . . . . .
O7 O 0.3443(2) 0.4829(2) 0.64124(14) 0.0275(6) Uani 1 1 d . . . . .
O3 O 0.2824(2) 0.6562(2) 0.63208(14) 0.0276(6) Uani 1 1 d . . . . .
O6 O 0.2167(2) 0.5839(3) 0.48255(15) 0.0335(7) Uani 1 1 d . . . . .
O10 O 0.4031(3) 0.7023(2) 1.00178(15) 0.0406(8) Uani 1 1 d . . . . .
O8 O 0.5076(2) 0.5239(2) 0.75512(15) 0.0294(6) Uani 1 1 d D . . . .
H8 H 0.5772(8) 0.5519(18) 0.7703(18) 0.044 Uiso 1 1 d D U . . .
O12 O 0.2377(2) 0.4746(2) 0.74590(15) 0.0313(6) Uani 1 1 d . . . . .
H12 H 0.240236 0.412974 0.724713 0.047 Uiso 1 1 calc R U . . .
O11 O 0.3279(2) 0.6367(2) 0.85473(15) 0.0306(6) Uani 1 1 d . . . . .
O4 O 0.2319(2) 0.7311(2) 0.75234(16) 0.0337(7) Uani 1 1 d . . . . .
H4 H 0.200512 0.746117 0.785390 0.051 Uiso 1 1 calc R U . . .
O15 O 0.5089(2) 0.7178(2) 0.83744(15) 0.0319(6) Uani 1 1 d . . . . .
O2 O 0.2712(2) 0.3992(2) 0.49473(15) 0.0318(6) Uani 1 1 d . . . . .
O1 O 0.3056(3) 0.2231(3) 0.42082(18) 0.0448(8) Uani 1 1 d . . . . .
O16 O 0.4704(2) 0.7657(2) 0.71583(16) 0.0343(7) Uani 1 1 d . . . . .
H16 H 0.468937 0.778741 0.675966 0.052 Uiso 1 1 calc DR U . . .
N1 N 0.1360(3) 0.4953(3) 0.57211(17) 0.0290(8) Uani 1 1 d . . . . .
O14 O 0.5939(3) 0.7840(2) 0.98306(17) 0.0459(9) Uani 1 1 d . . . . .
N2 N 0.4221(3) 0.5767(3) 0.55821(17) 0.0266(7) Uani 1 1 d . . . . .
N4 N 0.4904(3) 0.5747(3) 0.91978(17) 0.0287(7) Uani 1 1 d . . . . .
O5 O 0.1101(13) 0.6152(10) 0.3672(8) 0.032(2) Uani 0.5 1 d . U P A 1
O22 O 0.8064(3) 0.5957(3) 0.6536(2) 0.0547(10) Uani 1 1 d D . . . .
H22A H 0.853(5) 0.556(5) 0.667(3) 0.082 Uiso 1 1 d D U . . .
H22B H 0.790(5) 0.586(5) 0.6083(12) 0.082 Uiso 1 1 d D U . . .
O9 O 0.3300(3) 0.6578(3) 1.10728(18) 0.0496(9) Uani 1 1 d . . . . .
N3 N 0.4270(3) 0.8463(3) 0.91830(19) 0.0363(9) Uani 1 1 d . . . . .
O21 O -0.0684(4) 0.8075(4) 0.7481(2) 0.0619(11) Uani 1 1 d D . . . .
H21A H -0.051(6) 0.869(3) 0.741(4) 0.093 Uiso 1 1 d D U . . .
H21B H -0.109(5) 0.769(4) 0.707(2) 0.093 Uiso 1 1 d D U . . .
O13 O 0.754(2) 0.9127(17) 1.0645(14) 0.053(5) Uani 0.44(6) 1 d . U P B 2
C2 C 0.2096(4) 0.2182(4) 0.4404(2) 0.0353(10) Uani 1 1 d . . . . .
O18 O 0.7096(3) 0.6125(4) 0.7681(2) 0.0595(11) Uani 1 1 d . . . . .
H18 H 0.741385 0.606719 0.734842 0.089 Uiso 1 1 calc R U . . .
O19 O 0.4125(4) 0.8998(4) 0.6396(3) 0.0815(15) Uani 1 1 d D . . . .
H19 H 0.406756 0.940826 0.677073 0.122 Uiso 1 1 calc DR U . . .
O20 O 0.0844(4) 0.7272(5) 0.8257(2) 0.0807(16) Uani 1 1 d . . . . .
H20A H 0.041006 0.766207 0.814474 0.121 Uiso 1 1 calc R U . . .
C26 C 0.3539(4) 0.7716(3) 1.0333(2) 0.0363(10) Uani 1 1 d . . . . .
C21 C 0.3844(3) 0.6816(3) 0.4737(2) 0.0290(9) Uani 1 1 d . . . . .
C33 C 0.3389(4) 0.8682(3) 1.0159(2) 0.0367(10) Uani 1 1 d . . . . .
C47 C 0.5822(4) 0.5537(3) 0.9461(2) 0.0307(9) Uani 1 1 d . . . . .
H47 H 0.586969 0.481649 0.941317 0.037 Uiso 1 1 calc R U . . .
C9 C 0.0711(3) 0.4058(4) 0.5448(2) 0.0318(9) Uani 1 1 d . . . . .
H9 H 0.000768 0.400444 0.552758 0.038 Uiso 1 1 calc R U . . .
C36 C 0.5470(4) 0.8253(3) 0.8410(2) 0.0380(11) Uani 1 1 d . . . . .
H36 H 0.617196 0.851655 0.877638 0.046 Uiso 1 1 calc R U . . .
C11 C 0.1779(3) 0.6818(4) 0.6253(2) 0.0315(9) Uani 1 1 d . . . . .
H11 H 0.158488 0.709290 0.581978 0.038 Uiso 1 1 calc R U . . .
C13 C 0.2719(3) 0.6454(3) 0.4536(2) 0.0283(8) Uani 1 1 d . . . . .
C10 C 0.0998(3) 0.5810(4) 0.6169(2) 0.0327(9) Uani 1 1 d . . . . .
H10A H 0.099930 0.567361 0.664190 0.039 Uiso 1 1 calc R U . . .
H10B H 0.025788 0.586486 0.593746 0.039 Uiso 1 1 calc R U . . .
C24 C 0.4415(3) 0.4519(3) 0.6291(2) 0.0284(8) Uani 1 1 d . . . . .
H24 H 0.424712 0.385752 0.589770 0.034 Uiso 1 1 calc R U . . .
C22 C 0.4537(3) 0.6426(3) 0.5242(2) 0.0289(9) Uani 1 1 d . . . . .
H22 H 0.529107 0.667188 0.533295 0.035 Uiso 1 1 calc R U . . .
C46 C 0.6785(4) 0.6309(3) 0.9822(2) 0.0320(9) Uani 1 1 d . . . . .
O17 O 0.2376(5) 0.2724(3) 0.6999(3) 0.0846(16) Uani 1 1 d . . . . .
H17A H 0.202189 0.232394 0.718116 0.127 Uiso 1 1 calc R U . . .
C7 C 0.0202(3) 0.2196(4) 0.4842(2) 0.0359(10) Uani 1 1 d . . . . .
H7 H -0.044508 0.220519 0.499932 0.043 Uiso 1 1 calc R U . . .
C29 C 0.2562(4) 0.8185(4) 1.1259(3) 0.0423(11) Uani 1 1 d . . . . .
H29 H 0.227731 0.800950 1.163392 0.051 Uiso 1 1 calc R U . . .
O26 O 0.0040(7) 0.0099(6) 0.7423(3) 0.137(3) Uani 1 1 d . U . . .
C18 C 0.3740(4) 0.7889(4) 0.3876(3) 0.0354(10) Uani 1 1 d . . . . .
C8 C 0.0972(3) 0.3136(3) 0.5032(2) 0.0305(9) Uani 1 1 d . . . . .
C4 C 0.1320(4) 0.1284(4) 0.4220(2) 0.0394(11) Uani 1 1 d . . . . .
H4A H 0.144262 0.065437 0.393646 0.047 Uiso 1 1 calc R U . . .
C23 C 0.5031(3) 0.5410(3) 0.6074(2) 0.0292(9) Uani 1 1 d . . . . .
H23A H 0.539549 0.599427 0.649950 0.035 Uiso 1 1 calc R U . . .
H23B H 0.558082 0.515607 0.583279 0.035 Uiso 1 1 calc R U . . .
C45 C 0.7748(4) 0.5940(4) 1.0037(2) 0.0388(11) Uani 1 1 d . . . . .
H45 H 0.773810 0.520307 0.991430 0.047 Uiso 1 1 calc R U . . .
C27 C 0.3112(4) 0.7506(4) 1.0910(2) 0.0401(11) Uani 1 1 d . . . . .
C1 C 0.1947(3) 0.3153(3) 0.4819(2) 0.0285(9) Uani 1 1 d . . . . .
C20 C 0.4323(3) 0.7536(3) 0.4406(2) 0.0324(9) Uani 1 1 d . . . . .
H20 H 0.507979 0.778415 0.455891 0.039 Uiso 1 1 calc R U . . .
C19 C 0.4262(4) 0.8660(4) 0.3527(3) 0.0486(13) Uani 1 1 d . . . . .
H19A H 0.464361 0.930267 0.389278 0.073 Uiso 1 1 calc R U . . .
H19B H 0.370563 0.883655 0.317564 0.073 Uiso 1 1 calc R U . . .
H19C H 0.477440 0.834137 0.328610 0.073 Uiso 1 1 calc R U . . .
C49 C 0.2980(4) 0.5396(3) 0.8723(2) 0.0325(9) Uani 1 1 d . . . . .
H49 H 0.272828 0.553681 0.917387 0.039 Uiso 1 1 calc R U . . .
C6 C -0.0499(4) 0.0279(4) 0.4204(3) 0.0534(14) Uani 1 1 d . . . . .
H6A H -0.097561 0.031280 0.453170 0.080 Uiso 1 1 calc R U . . .
H6B H -0.015215 -0.033486 0.420832 0.080 Uiso 1 1 calc R U . . .
H6C H -0.092290 0.021599 0.371870 0.080 Uiso 1 1 calc R U . . .
C37 C 0.5635(4) 0.8303(4) 0.7679(3) 0.0394(11) Uani 1 1 d . . . . .
H37A H 0.571078 0.903899 0.763651 0.047 Uiso 1 1 calc R U . . .
H37B H 0.629477 0.803698 0.760672 0.047 Uiso 1 1 calc R U . . .
C34 C 0.3801(4) 0.9010(4) 0.9609(2) 0.0405(11) Uani 1 1 d . . . . .
H34 H 0.372265 0.969172 0.955144 0.049 Uiso 1 1 calc R U . . .
C48 C 0.3977(4) 0.4894(3) 0.8833(2) 0.0308(9) Uani 1 1 d . . . . .
H48A H 0.390105 0.438434 0.912730 0.037 Uiso 1 1 calc R U . . .
H48B H 0.407370 0.451450 0.836643 0.037 Uiso 1 1 calc R U . . .
C5 C 0.0352(4) 0.1269(4) 0.4439(3) 0.0395(11) Uani 1 1 d . . . . .
C14 C 0.2141(3) 0.6780(4) 0.3944(2) 0.0360(10) Uani 1 1 d . . . . .
C17 C 0.2629(4) 0.7483(4) 0.3642(2) 0.0365(10) Uani 1 1 d . . . . .
H17 H 0.220710 0.770375 0.326654 0.044 Uiso 1 1 calc R U . . .
C43 C 0.8696(4) 0.6607(4) 1.0416(3) 0.0463(12) Uani 1 1 d . . . . .
C38 C 0.6769(4) 0.7397(4) 0.9986(2) 0.0397(11) Uani 1 1 d . . . . .
C50 C 0.2069(4) 0.4736(4) 0.8113(2) 0.0344(10) Uani 1 1 d . . . . .
H50A H 0.192712 0.400481 0.816087 0.041 Uiso 1 1 calc R U . . .
H50B H 0.140355 0.503005 0.811648 0.041 Uiso 1 1 calc R U . . .
C30 C 0.2411(4) 0.9132(4) 1.1076(3) 0.0453(12) Uani 1 1 d . . . . .
C25 C 0.5021(4) 0.4329(3) 0.6977(2) 0.0319(9) Uani 1 1 d D . . . .
H25A H 0.464343 0.368755 0.706611 0.038 Uiso 1 1 calc R U . . .
H25B H 0.575692 0.422717 0.694379 0.038 Uiso 1 1 calc R U . . .
C12 C 0.1805(4) 0.7662(4) 0.6917(2) 0.0367(10) Uani 1 1 d . . . . .
H12A H 0.221901 0.834321 0.690913 0.044 Uiso 1 1 calc R U . . .
H12B H 0.106451 0.775337 0.694124 0.044 Uiso 1 1 calc R U . . .
C35 C 0.4635(4) 0.8878(4) 0.8625(2) 0.0385(10) Uani 1 1 d . . . . .
H35A H 0.495724 0.963656 0.881114 0.046 Uiso 1 1 calc R U . . .
H35B H 0.402231 0.879107 0.820906 0.046 Uiso 1 1 calc R U . . .
C31 C 0.1787(5) 0.9846(5) 1.1461(4) 0.0610(16) Uani 1 1 d . . . . .
H31A H 0.105884 0.946033 1.140502 0.092 Uiso 1 1 calc R U . . .
H31B H 0.174146 1.045629 1.125857 0.092 Uiso 1 1 calc R U . . .
H31C H 0.215425 1.008683 1.197030 0.092 Uiso 1 1 calc R U . . .
C52 C 0.2535(5) 0.2142(4) 0.6363(3) 0.0500(13) Uani 1 1 d . . . . .
H52A H 0.183764 0.186044 0.601697 0.075 Uiso 1 1 calc R U . . .
H52B H 0.288912 0.155915 0.645575 0.075 Uiso 1 1 calc R U . . .
H52C H 0.299106 0.259895 0.616788 0.075 Uiso 1 1 calc R U . . .
O23 O 0.0869(7) 0.1720(6) 0.7539(3) 0.135(3) Uani 1 1 d . U . . .
C44 C 0.9707(5) 0.6216(6) 1.0677(4) 0.0648(17) Uani 1 1 d . . . . .
H44A H 0.955499 0.544404 1.055880 0.097 Uiso 1 1 calc R U . . .
H44B H 0.996433 0.649457 1.119594 0.097 Uiso 1 1 calc R U . . .
H44C H 1.026124 0.645406 1.044483 0.097 Uiso 1 1 calc R U . . .
C32 C 0.2826(4) 0.9356(4) 1.0539(3) 0.0429(11) Uani 1 1 d . . . . .
H32 H 0.273396 0.999605 1.041207 0.051 Uiso 1 1 calc R U . . .
C53 C 0.3368(5) 0.9080(5) 0.5827(4) 0.0662(17) Uani 1 1 d . . . . .
H53A H 0.372678 0.930137 0.547748 0.099 Uiso 1 1 calc R U . . .
H53B H 0.294418 0.960295 0.598952 0.099 Uiso 1 1 calc R U . . .
H53C H 0.289085 0.839497 0.560293 0.099 Uiso 1 1 calc R U . . .
C39 C 0.7774(5) 0.8066(4) 1.0379(3) 0.0571(16) Uani 1 1 d . . . . .
C51 C 0.7814(5) 0.6744(6) 0.8324(3) 0.0699(19) Uani 1 1 d . . . . .
H51A H 0.819495 0.737420 0.823472 0.105 Uiso 1 1 calc R U . . .
H51B H 0.833685 0.633210 0.850168 0.105 Uiso 1 1 calc R U . . .
H51C H 0.740714 0.695461 0.868183 0.105 Uiso 1 1 calc R U . . .
C54 C 0.0836(5) 0.7152(5) 0.8936(3) 0.0571(14) Uani 1 1 d . . . . .
H54A H 0.032112 0.651537 0.889785 0.086 Uiso 1 1 calc R U . . .
H54B H 0.062400 0.776749 0.921006 0.086 Uiso 1 1 calc R U . . .
H54C H 0.155854 0.708962 0.918023 0.086 Uiso 1 1 calc R U . . .
C42 C 0.8673(5) 0.7692(5) 1.0588(3) 0.0564(15) Uani 1 1 d . . . . .
H42 H 0.931220 0.817359 1.086069 0.068 Uiso 1 1 calc R U . . .
C3 C 0.3287(5) 0.1259(5) 0.3851(3) 0.0613(16) Uani 1 1 d . . . . .
H3A H 0.277648 0.098762 0.338197 0.092 Uiso 1 1 calc R U . . .
H3B H 0.322029 0.074685 0.413747 0.092 Uiso 1 1 calc R U . . .
H3C H 0.402315 0.137566 0.378835 0.092 Uiso 1 1 calc R U . . .
N5 N 0.0115(11) 0.0886(8) 0.7391(5) 0.133(3) Uani 1 1 d . U . . .
C28 C 0.2883(5) 0.6298(5) 1.1629(3) 0.0560(15) Uani 1 1 d . . . . .
H28A H 0.210762 0.630107 1.153000 0.084 Uiso 1 1 calc R U . . .
H28B H 0.324769 0.680645 1.208446 0.084 Uiso 1 1 calc R U . . .
H28C H 0.300490 0.559145 1.165685 0.084 Uiso 1 1 calc R U . . .
O24 O -0.0990(12) 0.0955(7) 0.7170(6) 0.134(3) Uani 0.7 1 d . U P C 2
C16 C 0.0387(17) 0.6898(16) 0.3271(10) 0.070(5) Uani 0.5 1 d . U P A 2
H16A H 0.060343 0.674931 0.281785 0.104 Uiso 0.5 1 calc R U P A 2
H16B H 0.047192 0.766185 0.345688 0.104 Uiso 0.5 1 calc R U P A 2
H16C H -0.036901 0.656826 0.319141 0.104 Uiso 0.5 1 calc R U P A 2
C55 C 0.3964(11) 0.1182(8) 0.7937(5) 0.117(3) Uani 1 1 d . U . . .
C56 C 0.3985(10) 0.1988(8) 0.8515(5) 0.130(3) Uani 1 1 d . U . . .
H56A H 0.325582 0.213388 0.849213 0.195 Uiso 1 1 calc R U . . .
H56B H 0.446512 0.262183 0.850568 0.195 Uiso 1 1 calc R U . . .
H56C H 0.424900 0.178361 0.895759 0.195 Uiso 1 1 calc R U . . .
C40 C 0.846(3) 0.987(2) 1.107(3) 0.085(9) Uani 0.44(6) 1 d . U P B 2
H40A H 0.842793 1.055095 1.095760 0.128 Uiso 0.44(6) 1 calc R U P B 2
H40B H 0.910786 0.962557 1.096216 0.128 Uiso 0.44(6) 1 calc R U P B 2
H40C H 0.848384 0.993834 1.157452 0.128 Uiso 0.44(6) 1 calc R U P B 2
N6 N 0.3939(10) 0.0510(7) 0.7476(4) 0.141(3) Uani 1 1 d . U . . .
O25 O -0.067(2) 0.147(2) 0.7753(12) 0.124(7) Uani 0.3 1 d . U P C 1
O13A O 0.782(2) 0.9116(13) 1.0467(13) 0.059(5) Uani 0.56(6) 1 d . U P B 1
C41 C 0.881(2) 0.9852(15) 1.0797(16) 0.076(7) Uani 0.56(6) 1 d . U P B 1
H41A H 0.933000 0.972709 1.050373 0.114 Uiso 0.56(6) 1 calc R U P B 1
H41B H 0.910477 0.976134 1.127387 0.114 Uiso 0.56(6) 1 calc R U P B 1
H41C H 0.867693 1.057189 1.083868 0.114 Uiso 0.56(6) 1 calc R U P B 1
O5A O 0.1051(15) 0.6482(11) 0.3777(9) 0.051(4) Uani 0.5 1 d . U P A 2
C15 C 0.0484(16) 0.6407(14) 0.3077(10) 0.066(6) Uani 0.5 1 d . U P A 1
H15A H 0.079453 0.621171 0.266529 0.099 Uiso 0.5 1 calc R U P A 1
H15B H 0.048797 0.716662 0.318966 0.099 Uiso 0.5 1 calc R U P A 1
H15C H -0.025891 0.602154 0.296183 0.099 Uiso 0.5 1 calc R U P A 1

loop_
_atom_site_aniso_label
_atom_site_aniso_U_11
_atom_site_aniso_U_22
_atom_site_aniso_U_33
_atom_site_aniso_U_23
_atom_site_aniso_U_13
_atom_site_aniso_U_12
Dy1 0.02568(11) 0.02829(11) 0.02173(10) 0.00890(7) 0.00145(7) 0.00196(7)
Co1 0.0174(3) 0.0349(3) 0.0195(3) 0.0088(2) 0.0023(2) -0.0007(2)
Co2 0.0425(3) 0.0240(3) 0.0199(3) 0.0056(2) -0.0021(2) 0.0067(2)
O7 0.0228(14) 0.0329(15) 0.0266(14) 0.0099(12) 0.0049(11) 0.0029(12)
O3 0.0222(14) 0.0374(16) 0.0255(14) 0.0143(12) 0.0038(11) 0.0063(12)
O6 0.0220(14) 0.0509(19) 0.0275(15) 0.0185(13) 0.0032(12) -0.0030(13)
O10 0.066(2) 0.0346(17) 0.0232(15) 0.0085(13) 0.0060(14) 0.0201(16)
O8 0.0242(15) 0.0300(15) 0.0302(15) 0.0075(12) 0.0005(12) 0.0024(12)
O12 0.0313(16) 0.0315(16) 0.0297(15) 0.0089(12) 0.0076(12) -0.0005(13)
O11 0.0368(17) 0.0296(15) 0.0261(15) 0.0119(12) 0.0047(12) 0.0055(13)
O4 0.0363(17) 0.0400(18) 0.0326(16) 0.0178(14) 0.0114(13) 0.0153(14)
O15 0.0376(17) 0.0236(14) 0.0302(15) 0.0087(12) 0.0004(12) -0.0005(12)
O2 0.0227(15) 0.0380(17) 0.0284(15) 0.0019(12) 0.0066(12) -0.0054(12)
O1 0.0362(18) 0.0442(19) 0.047(2) -0.0021(15) 0.0157(15) -0.0013(15)
O16 0.0303(16) 0.0390(17) 0.0310(16) 0.0154(13) 0.0006(12) -0.0027(13)
N1 0.0217(17) 0.046(2) 0.0229(17) 0.0174(15) 0.0057(13) 0.0040(15)
O14 0.055(2) 0.0293(17) 0.0379(18) 0.0050(14) -0.0178(16) 0.0078(15)
N2 0.0201(16) 0.0340(19) 0.0240(17) 0.0068(14) 0.0036(13) 0.0031(14)
N4 0.038(2) 0.0272(18) 0.0205(16) 0.0079(13) 0.0037(14) 0.0077(15)
O5 0.027(4) 0.042(5) 0.027(4) 0.022(4) 0.001(3) -0.002(4)
O22 0.054(2) 0.061(3) 0.046(2) 0.0218(19) 0.0064(18) -0.0018(19)
O9 0.076(3) 0.049(2) 0.0341(18) 0.0174(15) 0.0177(17) 0.0258(19)
N3 0.048(2) 0.0274(19) 0.0272(19) 0.0075(15) -0.0051(16) 0.0058(17)
O21 0.063(3) 0.076(3) 0.053(2) 0.030(2) 0.011(2) 0.020(2)
O13 0.050(7) 0.037(5) 0.059(7) 0.007(5) -0.009(5) 0.006(5)
C2 0.028(2) 0.042(3) 0.030(2) 0.0074(18) 0.0022(17) -0.0026(19)
O18 0.036(2) 0.086(3) 0.047(2) 0.013(2) 0.0065(16) -0.009(2)
O19 0.061(3) 0.078(3) 0.105(4) 0.065(3) -0.012(3) -0.005(2)
O20 0.072(3) 0.144(5) 0.065(3) 0.064(3) 0.038(2) 0.061(3)
C26 0.048(3) 0.028(2) 0.023(2) 0.0007(16) -0.0070(18) 0.0065(19)
C21 0.025(2) 0.029(2) 0.034(2) 0.0087(17) 0.0091(17) 0.0026(16)
C33 0.044(3) 0.028(2) 0.027(2) -0.0009(17) -0.0074(19) 0.0057(19)
C47 0.041(3) 0.027(2) 0.025(2) 0.0093(16) 0.0078(18) 0.0092(18)
C9 0.019(2) 0.049(3) 0.030(2) 0.0218(19) 0.0035(16) 0.0012(18)
C36 0.043(3) 0.027(2) 0.035(2) 0.0109(18) -0.006(2) -0.0064(19)
C11 0.025(2) 0.042(2) 0.032(2) 0.0202(19) 0.0066(17) 0.0093(18)
C13 0.024(2) 0.036(2) 0.025(2) 0.0096(17) 0.0077(16) 0.0027(17)
C10 0.022(2) 0.047(3) 0.032(2) 0.0167(19) 0.0064(17) 0.0059(18)
C24 0.025(2) 0.031(2) 0.026(2) 0.0037(16) 0.0035(16) 0.0042(17)
C22 0.0188(19) 0.033(2) 0.032(2) 0.0037(17) 0.0076(16) -0.0012(16)
C46 0.040(2) 0.035(2) 0.021(2) 0.0131(17) 0.0025(17) 0.0054(19)
O17 0.144(5) 0.039(2) 0.073(3) 0.005(2) 0.049(3) 0.005(3)
C7 0.020(2) 0.052(3) 0.036(2) 0.024(2) -0.0008(17) -0.0013(19)
C29 0.043(3) 0.041(3) 0.035(2) 0.002(2) 0.003(2) 0.006(2)
O26 0.217(7) 0.097(4) 0.074(4) 0.044(3) 0.000(4) -0.028(4)
C18 0.034(2) 0.031(2) 0.049(3) 0.0157(19) 0.020(2) 0.0063(18)
C8 0.024(2) 0.039(2) 0.027(2) 0.0144(18) -0.0003(16) 0.0003(18)
C4 0.036(3) 0.039(3) 0.033(2) 0.0072(19) -0.0024(19) -0.009(2)
C23 0.023(2) 0.037(2) 0.026(2) 0.0087(17) 0.0034(16) 0.0046(17)
C45 0.045(3) 0.047(3) 0.032(2) 0.021(2) 0.014(2) 0.013(2)
C27 0.049(3) 0.039(3) 0.026(2) 0.0040(19) -0.002(2) 0.011(2)
C1 0.024(2) 0.038(2) 0.0205(19) 0.0096(16) 0.0003(15) -0.0031(17)
C20 0.020(2) 0.028(2) 0.048(3) 0.0099(18) 0.0085(18) -0.0006(16)
C19 0.048(3) 0.040(3) 0.066(3) 0.027(2) 0.020(3) 0.000(2)
C49 0.041(3) 0.034(2) 0.026(2) 0.0126(17) 0.0108(18) 0.0029(19)
C6 0.039(3) 0.050(3) 0.062(3) 0.018(3) 0.002(2) -0.013(2)
C37 0.033(2) 0.031(2) 0.047(3) 0.014(2) -0.002(2) -0.0053(19)
C34 0.051(3) 0.024(2) 0.035(2) 0.0051(18) -0.011(2) 0.006(2)
C48 0.041(2) 0.027(2) 0.024(2) 0.0083(16) 0.0058(17) 0.0038(18)
C5 0.030(2) 0.041(3) 0.041(3) 0.017(2) -0.0038(19) -0.008(2)
C14 0.024(2) 0.054(3) 0.029(2) 0.017(2) 0.0048(17) -0.001(2)
C17 0.031(2) 0.049(3) 0.033(2) 0.018(2) 0.0063(18) 0.005(2)
C43 0.044(3) 0.053(3) 0.042(3) 0.024(2) 0.002(2) 0.005(2)
C38 0.049(3) 0.041(3) 0.024(2) 0.0139(19) -0.0055(19) 0.004(2)
C50 0.031(2) 0.039(2) 0.035(2) 0.0138(19) 0.0108(18) 0.0000(19)
C30 0.042(3) 0.035(3) 0.045(3) -0.005(2) -0.001(2) 0.003(2)
C25 0.028(2) 0.029(2) 0.037(2) 0.0075(17) 0.0036(18) 0.0081(17)
C12 0.037(3) 0.047(3) 0.037(2) 0.025(2) 0.0108(19) 0.017(2)
C35 0.051(3) 0.027(2) 0.032(2) 0.0091(18) 0.001(2) 0.003(2)
C31 0.052(3) 0.042(3) 0.081(4) -0.004(3) 0.017(3) 0.012(3)
C52 0.060(3) 0.039(3) 0.043(3) 0.007(2) 0.002(2) 0.001(2)
O23 0.203(6) 0.109(4) 0.085(4) 0.034(4) 0.042(4) -0.024(4)
C44 0.042(3) 0.078(4) 0.078(4) 0.033(4) 0.007(3) 0.013(3)
C32 0.044(3) 0.030(2) 0.043(3) -0.001(2) -0.005(2) 0.007(2)
C53 0.065(4) 0.050(4) 0.082(5) 0.019(3) 0.011(3) 0.013(3)
C39 0.067(4) 0.040(3) 0.046(3) 0.014(2) -0.023(3) -0.004(3)
C51 0.048(3) 0.108(5) 0.046(3) 0.030(3) 0.001(3) -0.015(3)
C54 0.055(3) 0.070(4) 0.046(3) 0.016(3) 0.009(3) 0.012(3)
C42 0.048(3) 0.060(4) 0.051(3) 0.027(3) -0.015(3) -0.006(3)
C3 0.057(4) 0.054(3) 0.066(4) -0.007(3) 0.027(3) 0.003(3)
N5 0.210(6) 0.101(4) 0.088(5) 0.041(4) 0.043(5) -0.014(4)
C28 0.073(4) 0.070(4) 0.038(3) 0.025(3) 0.020(3) 0.029(3)
O24 0.214(7) 0.075(5) 0.096(7) 0.000(5) 0.039(6) 0.006(5)
C16 0.034(6) 0.115(13) 0.060(9) 0.054(9) -0.008(6) -0.006(8)
C55 0.206(7) 0.102(5) 0.073(4) 0.038(4) 0.054(5) 0.075(5)
C56 0.187(8) 0.125(6) 0.078(5) -0.003(5) 0.033(5) 0.081(6)
C40 0.068(11) 0.051(8) 0.105(15) 0.010(10) -0.030(10) -0.004(7)
N6 0.252(8) 0.102(5) 0.084(5) 0.034(4) 0.042(5) 0.064(6)
O25 0.170(16) 0.170(16) 0.089(11) 0.075(11) 0.052(11) 0.121(13)
O13A 0.058(7) 0.038(4) 0.062(7) 0.018(5) -0.025(5) -0.003(5)
C41 0.073(10) 0.044(6) 0.078(11) 0.017(7) -0.041(7) -0.010(6)
O5A 0.032(5) 0.072(8) 0.045(6) 0.033(6) -0.005(4) -0.010(6)
C15 0.040(7) 0.092(12) 0.065(9) 0.061(9) -0.014(6) -0.016(8)

loop_
_atom_type_symbol
_atom_type_description
_atom_type_scat_dispersion_real
_atom_type_scat_dispersion_imag
_atom_type_scat_source
C C 0.0033 0.0016 'International Tables Vol C Tables 4.2.6.8 and 6.1.1.4'
H H 0.0000 0.0000 'International Tables Vol C Tables 4.2.6.8 and 6.1.1.4'
Co Co 0.3494 0.9721 'International Tables Vol C Tables 4.2.6.8 and 6.1.1.4'
Dy Dy -0.1892 4.4098 'International Tables Vol C Tables 4.2.6.8 and 6.1.1.4'
N N 0.0061 0.0033 'International Tables Vol C Tables 4.2.6.8 and 6.1.1.4'
O O 0.0106 0.0060 'International Tables Vol C Tables 4.2.6.8 and 6.1.1.4'

loop_
_geom_angle_atom_site_label_1
_geom_angle_atom_site_label_2
_geom_angle_atom_site_label_3
_geom_angle
_geom_angle_site_symmetry_1
_geom_angle_site_symmetry_3
_geom_angle_publ_flag
O7 Dy1 O3 65.61(10) . . ?
O7 Dy1 O8 67.10(9) . . ?
O7 Dy1 O12 69.65(10) . . ?
O7 Dy1 O4 122.44(10) . . ?
O7 Dy1 O16 102.90(10) . . ?
O3 Dy1 O8 123.03(10) . . ?
O3 Dy1 O12 101.63(10) . . ?
O3 Dy1 O4 67.12(10) . . ?
O3 Dy1 O16 68.00(10) . . ?
O12 Dy1 O8 89.89(10) . . ?
O11 Dy1 O7 134.05(10) . . ?
O11 Dy1 O3 137.54(10) . . ?
O11 Dy1 O8 98.44(10) . . ?
O11 Dy1 O12 66.87(10) . . ?
O11 Dy1 O4 72.02(10) . . ?
O11 Dy1 O15 66.20(11) . . ?
O11 Dy1 O16 122.05(10) . . ?
O4 Dy1 O8 169.59(10) . . ?
O4 Dy1 O12 90.03(11) . . ?
O4 Dy1 O16 87.82(11) . . ?
O15 Dy1 O7 134.17(10) . . ?
O15 Dy1 O3 133.24(10) . . ?
O15 Dy1 O8 69.48(10) . . ?
O15 Dy1 O12 124.42(10) . . ?
O15 Dy1 O4 102.16(11) . . ?
O15 Dy1 O16 66.17(10) . . ?
O16 Dy1 O8 94.08(10) . . ?
O16 Dy1 O12 169.40(10) . . ?
O7 Co1 O2 92.46(13) . . ?
O3 Co1 O7 84.06(12) . . ?
O3 Co1 O6 94.78(13) . . ?
O3 Co1 O2 175.95(12) . . ?
O6 Co1 O7 177.27(12) . . ?
O6 Co1 O2 88.79(14) . . ?
N1 Co1 O7 94.50(13) . . ?
N1 Co1 O3 83.58(14) . . ?
N1 Co1 O6 87.81(13) . . ?
N1 Co1 O2 94.65(14) . . ?
N1 Co1 N2 174.75(15) . . ?
N2 Co1 O7 83.62(13) . . ?
N2 Co1 O3 91.33(13) . . ?
N2 Co1 O6 93.95(13) . . ?
N2 Co1 O2 90.34(13) . . ?
O10 Co2 O11 93.24(14) . . ?
O10 Co2 O15 177.18(14) . . ?
O10 Co2 O14 90.27(16) . . ?
O10 Co2 N4 86.94(14) . . ?
O10 Co2 N3 95.50(15) . . ?
O11 Co2 O15 83.96(12) . . ?
O14 Co2 O11 176.33(15) . . ?
O14 Co2 O15 92.54(15) . . ?
O14 Co2 N4 94.92(14) . . ?
O14 Co2 N3 86.55(15) . . ?
N4 Co2 O11 84.20(14) . . ?
N4 Co2 O15 93.09(13) . . ?
N3 Co2 O11 94.18(14) . . ?
N3 Co2 O15 84.40(15) . . ?
N3 Co2 N4 177.15(15) . . ?
Co1 O7 Dy1 105.07(12) . . ?
C24 O7 Dy1 115.8(2) . . ?
C24 O7 Co1 108.4(2) . . ?
Co1 O3 Dy1 105.26(12) . . ?
C11 O3 Dy1 116.7(2) . . ?
C11 O3 Co1 109.9(2) . . ?
C13 O6 Co1 124.7(3) . . ?
C26 O10 Co2 124.9(3) . . ?
Dy1 O8 H8 124.7(16) . . ?
C25 O8 Dy1 117.9(2) . . ?
C25 O8 H8 104.2(15) . . ?
Dy1 O12 H12 121.2 . . ?
C50 O12 Dy1 118.8(2) . . ?
C50 O12 H12 109.5 . . ?
Co2 O11 Dy1 105.04(13) . . ?
C49 O11 Dy1 116.4(2) . . ?
C49 O11 Co2 108.1(2) . . ?
Dy1 O4 H4 129.4 . . ?
C12 O4 Dy1 120.4(2) . . ?
C12 O4 H4 109.5 . . ?
Co2 O15 Dy1 104.73(13) . . ?
C36 O15 Dy1 117.8(2) . . ?
C36 O15 Co2 108.5(3) . . ?
C1 O2 Co1 123.9(3) . . ?
C2 O1 C3 116.7(4) . . ?
Dy1 O16 H16 128.4 . . ?
C37 O16 Dy1 121.1(2) . . ?
C37 O16 H16 109.5 . . ?
C9 N1 Co1 126.8(3) . . ?
C9 N1 C10 118.8(4) . . ?
C10 N1 Co1 114.4(3) . . ?
C38 O14 Co2 124.1(3) . . ?
C22 N2 Co1 126.2(3) . . ?
C22 N2 C23 119.2(3) . . ?
C23 N2 Co1 114.1(3) . . ?
C47 N4 Co2 125.9(3) . . ?
C47 N4 C48 120.5(4) . . ?
C48 N4 Co2 113.6(3) . . ?
C14 O5 C15 113.8(13) . . ?
H22A O22 H22B 111(4) . . ?
C27 O9 C28 117.7(4) . . ?
C34 N3 Co2 125.5(3) . . ?
C34 N3 C35 120.7(4) . . ?
C35 N3 Co2 113.8(3) . . ?
H21A O21 H21B 104(4) . . ?
C40 O13 C39 113.0(17) . . ?
O1 C2 C4 124.0(4) . . ?
O1 C2 C1 114.6(4) . . ?
C4 C2 C1 121.4(4) . . ?
C51 O18 H18 109.5 . . ?
C53 O19 H19 109.5 . . ?
C54 O20 H20A 109.5 . . ?
O10 C26 C33 125.9(4) . . ?
O10 C26 C27 118.2(4) . . ?
C33 C26 C27 115.9(4) . . ?
C13 C21 C22 121.7(4) . . ?
C13 C21 C20 120.1(4) . . ?
C20 C21 C22 118.1(4) . . ?
C26 C33 C34 122.1(4) . . ?
C32 C33 C26 120.0(5) . . ?
C32 C33 C34 117.9(4) . . ?
N4 C47 H47 117.4 . . ?
N4 C47 C46 125.1(4) . . ?
C46 C47 H47 117.4 . . ?
N1 C9 H9 117.5 . . ?
N1 C9 C8 125.0(4) . . ?
C8 C9 H9 117.5 . . ?
O15 C36 H36 109.7 . . ?
O15 C36 C37 107.4(4) . . ?
O15 C36 C35 107.6(4) . . ?
C37 C36 H36 109.7 . . ?
C37 C36 C35 112.8(4) . . ?
C35 C36 H36 109.7 . . ?
O3 C11 H11 109.7 . . ?
O3 C11 C10 107.0(3) . . ?
O3 C11 C12 107.9(3) . . ?
C10 C11 H11 109.7 . . ?
C12 C11 H11 109.7 . . ?
C12 C11 C10 112.8(4) . . ?
O6 C13 C21 126.4(4) . . ?
O6 C13 C14 117.8(4) . . ?
C21 C13 C14 115.8(4) . . ?
N1 C10 C11 107.0(3) . . ?
N1 C10 H10A 110.3 . . ?
N1 C10 H10B 110.3 . . ?
C11 C10 H10A 110.3 . . ?
C11 C10 H10B 110.3 . . ?
H10A C10 H10B 108.6 . . ?
O7 C24 H24 109.9 . . ?
O7 C24 C23 107.1(3) . . ?
O7 C24 C25 107.3(3) . . ?
C23 C24 H24 109.9 . . ?
C25 C24 H24 109.9 . . ?
C25 C24 C23 112.5(3) . . ?
N2 C22 C21 125.1(4) . . ?
N2 C22 H22 117.4 . . ?
C21 C22 H22 117.4 . . ?
C45 C46 C47 117.8(4) . . ?
C38 C46 C47 121.6(4) . . ?
C38 C46 C45 120.6(4) . . ?
C52 O17 H17A 109.5 . . ?
C8 C7 H7 118.8 . . ?
C5 C7 H7 118.8 . . ?
C5 C7 C8 122.4(4) . . ?
C27 C29 H29 119.2 . . ?
C27 C29 C30 121.6(5) . . ?
C30 C29 H29 119.2 . . ?
C20 C18 C19 122.1(4) . . ?
C20 C18 C17 117.6(4) . . ?
C17 C18 C19 120.3(4) . . ?
C7 C8 C9 117.0(4) . . ?
C1 C8 C9 122.4(4) . . ?
C1 C8 C7 120.6(4) . . ?
C2 C4 H4A 119.0 . . ?
C2 C4 C5 122.0(5) . . ?
C5 C4 H4A 119.0 . . ?
N2 C23 C24 106.0(3) . . ?
N2 C23 H23A 110.5 . . ?
N2 C23 H23B 110.5 . . ?
C24 C23 H23A 110.5 . . ?
C24 C23 H23B 110.5 . . ?
H23A C23 H23B 108.7 . . ?
C46 C45 H45 118.8 . . ?
C43 C45 C46 122.4(5) . . ?
C43 C45 H45 118.8 . . ?
O9 C27 C26 114.0(4) . . ?
O9 C27 C29 124.3(5) . . ?
C29 C27 C26 121.8(5) . . ?
O2 C1 C2 117.7(4) . . ?
O2 C1 C8 125.8(4) . . ?
C8 C1 C2 116.4(4) . . ?
C21 C20 H20 118.7 . . ?
C18 C20 C21 122.6(4) . . ?
C18 C20 H20 118.7 . . ?
C18 C19 H19A 109.5 . . ?
C18 C19 H19B 109.5 . . ?
C18 C19 H19C 109.5 . . ?
H19A C19 H19B 109.5 . . ?
H19A C19 H19C 109.5 . . ?
H19B C19 H19C 109.5 . . ?
O11 C49 H49 109.7 . . ?
O11 C49 C48 107.6(3) . . ?
O11 C49 C50 106.9(3) . . ?
C48 C49 H49 109.7 . . ?
C50 C49 H49 109.7 . . ?
C50 C49 C48 113.3(4) . . ?
H6A C6 H6B 109.5 . . ?
H6A C6 H6C 109.5 . . ?
H6B C6 H6C 109.5 . . ?
C5 C6 H6A 109.5 . . ?
C5 C6 H6B 109.5 . . ?
C5 C6 H6C 109.5 . . ?
O16 C37 C36 107.1(4) . . ?
O16 C37 H37A 110.3 . . ?
O16 C37 H37B 110.3 . . ?
C36 C37 H37A 110.3 . . ?
C36 C37 H37B 110.3 . . ?
H37A C37 H37B 108.6 . . ?
N3 C34 C33 125.8(4) . . ?
N3 C34 H34 117.1 . . ?
C33 C34 H34 117.1 . . ?
N4 C48 C49 107.2(3) . . ?
N4 C48 H48A 110.3 . . ?
N4 C48 H48B 110.3 . . ?
C49 C48 H48A 110.3 . . ?
C49 C48 H48B 110.3 . . ?
H48A C48 H48B 108.5 . . ?
C7 C5 C4 117.2(4) . . ?
C7 C5 C6 122.3(5) . . ?
C4 C5 C6 120.5(5) . . ?
O5 C14 C13 110.1(7) . . ?
C17 C14 O5 126.9(7) . . ?
C17 C14 C13 122.1(4) . . ?
O5A C14 C13 115.7(8) . . ?
O5A C14 C17 121.3(8) . . ?
C18 C17 H17 119.3 . . ?
C14 C17 C18 121.4(4) . . ?
C14 C17 H17 119.3 . . ?
C45 C43 C44 122.6(5) . . ?
C45 C43 C42 116.9(5) . . ?
C42 C43 C44 120.4(5) . . ?
O14 C38 C46 126.8(4) . . ?
O14 C38 C39 117.8(5) . . ?
C46 C38 C39 115.3(5) . . ?
O12 C50 C49 108.0(3) . . ?
O12 C50 H50A 110.1 . . ?
O12 C50 H50B 110.1 . . ?
C49 C50 H50A 110.1 . . ?
C49 C50 H50B 110.1 . . ?
H50A C50 H50B 108.4 . . ?
C29 C30 C31 120.2(5) . . ?
C32 C30 C29 117.6(5) . . ?
C32 C30 C31 122.2(5) . . ?
O8 C25 C24 107.8(3) . . ?
O8 C25 H25A 110.1 . . ?
O8 C25 H25B 110.1 . . ?
C24 C25 H25A 110.1 . . ?
C24 C25 H25B 110.1 . . ?
H25A C25 H25B 108.5 . . ?
O4 C12 C11 106.8(3) . . ?
O4 C12 H12A 110.4 . . ?
O4 C12 H12B 110.4 . . ?
C11 C12 H12A 110.4 . . ?
C11 C12 H12B 110.4 . . ?
H12A C12 H12B 108.6 . . ?
N3 C35 C36 106.7(4) . . ?
N3 C35 H35A 110.4 . . ?
N3 C35 H35B 110.4 . . ?
C36 C35 H35A 110.4 . . ?
C36 C35 H35B 110.4 . . ?
H35A C35 H35B 108.6 . . ?
C30 C31 H31A 109.5 . . ?
C30 C31 H31B 109.5 . . ?
C30 C31 H31C 109.5 . . ?
H31A C31 H31B 109.5 . . ?
H31A C31 H31C 109.5 . . ?
H31B C31 H31C 109.5 . . ?
O17 C52 H52A 109.5 . . ?
O17 C52 H52B 109.5 . . ?
O17 C52 H52C 109.5 . . ?
H52A C52 H52B 109.5 . . ?
H52A C52 H52C 109.5 . . ?
H52B C52 H52C 109.5 . . ?
C43 C44 H44A 109.5 . . ?
C43 C44 H44B 109.5 . . ?
C43 C44 H44C 109.5 . . ?
H44A C44 H44B 109.5 . . ?
H44A C44 H44C 109.5 . . ?
H44B C44 H44C 109.5 . . ?
C33 C32 H32 118.5 . . ?
C30 C32 C33 123.0(5) . . ?
C30 C32 H32 118.5 . . ?
O19 C53 H53A 109.5 . . ?
O19 C53 H53B 109.5 . . ?
O19 C53 H53C 109.5 . . ?
H53A C53 H53B 109.5 . . ?
H53A C53 H53C 109.5 . . ?
H53B C53 H53C 109.5 . . ?
C38 C39 O13 106.8(10) . . ?
C42 C39 O13 128.6(9) . . ?
C42 C39 C38 122.8(5) . . ?
C42 C39 O13A 120.2(11) . . ?
O13A C39 C38 116.6(9) . . ?
O18 C51 H51A 109.5 . . ?
O18 C51 H51B 109.5 . . ?
O18 C51 H51C 109.5 . . ?
H51A C51 H51B 109.5 . . ?
H51A C51 H51C 109.5 . . ?
H51B C51 H51C 109.5 . . ?
O20 C54 H54A 109.5 . . ?
O20 C54 H54B 109.5 . . ?
O20 C54 H54C 109.5 . . ?
H54A C54 H54B 109.5 . . ?
H54A C54 H54C 109.5 . . ?
H54B C54 H54C 109.5 . . ?
C43 C42 H42 119.0 . . ?
C39 C42 C43 122.0(5) . . ?
C39 C42 H42 119.0 . . ?
O1 C3 H3A 109.5 . . ?
O1 C3 H3B 109.5 . . ?
O1 C3 H3C 109.5 . . ?
H3A C3 H3B 109.5 . . ?
H3A C3 H3C 109.5 . . ?
H3B C3 H3C 109.5 . . ?
O26 N5 O23 138.8(15) . . ?
O26 N5 O24 100.5(12) . . ?
O26 N5 O25 112.1(14) . . ?
O23 N5 O24 120.5(11) . . ?
O23 N5 O25 95.1(14) . . ?
O9 C28 H28A 109.5 . . ?
O9 C28 H28B 109.5 . . ?
O9 C28 H28C 109.5 . . ?
H28A C28 H28B 109.5 . . ?
H28A C28 H28C 109.5 . . ?
H28B C28 H28C 109.5 . . ?
H16A C16 H16B 109.5 . . ?
H16A C16 H16C 109.5 . . ?
H16B C16 H16C 109.5 . . ?
O5A C16 H16A 109.5 . . ?
O5A C16 H16B 109.5 . . ?
O5A C16 H16C 109.5 . . ?
N6 C55 C56 178.4(13) . . ?
C55 C56 H56A 109.5 . . ?
C55 C56 H56B 109.5 . . ?
C55 C56 H56C 109.5 . . ?
H56A C56 H56B 109.5 . . ?
H56A C56 H56C 109.5 . . ?
H56B C56 H56C 109.5 . . ?
O13 C40 H40A 109.5 . . ?
O13 C40 H40B 109.5 . . ?
O13 C40 H40C 109.5 . . ?
H40A C40 H40B 109.5 . . ?
H40A C40 H40C 109.5 . . ?
H40B C40 H40C 109.5 . . ?
C39 O13A C41 121.3(15) . . ?
O13A C41 H41A 109.5 . . ?
O13A C41 H41B 109.5 . . ?
O13A C41 H41C 109.5 . . ?
H41A C41 H41B 109.5 . . ?
H41A C41 H41C 109.5 . . ?
H41B C41 H41C 109.5 . . ?
C14 O5A C16 120.3(16) . . ?
O5 C15 H15A 109.5 . . ?
O5 C15 H15B 109.5 . . ?
O5 C15 H15C 109.5 . . ?
H15A C15 H15B 109.5 . . ?
H15A C15 H15C 109.5 . . ?
H15B C15 H15C 109.5 . . ?

loop_
_geom_bond_atom_site_label_1
_geom_bond_atom_site_label_2
_geom_bond_distance
_geom_bond_site_symmetry_2
_geom_bond_publ_flag
Dy1 O7 2.359(3) . ?
Dy1 O3 2.364(3) . ?
Dy1 O8 2.425(3) . ?
Dy1 O12 2.412(3) . ?
Dy1 O11 2.342(3) . ?
Dy1 O4 2.369(3) . ?
Dy1 O15 2.344(3) . ?
Dy1 O16 2.391(3) . ?
Co1 O7 1.917(3) . ?
Co1 O3 1.906(3) . ?
Co1 O6 1.908(3) . ?
Co1 O2 1.922(3) . ?
Co1 N1 1.891(3) . ?
Co1 N2 1.903(3) . ?
Co2 O10 1.895(3) . ?
Co2 O11 1.909(3) . ?
Co2 O15 1.916(3) . ?
Co2 O14 1.895(3) . ?
Co2 N4 1.902(3) . ?
Co2 N3 1.897(4) . ?
O7 C24 1.422(5) . ?
O3 C11 1.423(5) . ?
O6 C13 1.310(5) . ?
O10 C26 1.305(5) . ?
O8 H8 0.886(10) . ?
O8 C25 1.447(5) . ?
O12 H12 0.8400 . ?
O12 C50 1.431(5) . ?
O11 C49 1.428(5) . ?
O4 H4 0.8400 . ?
O4 C12 1.445(5) . ?
O15 C36 1.425(5) . ?
O2 C1 1.324(5) . ?
O1 C2 1.371(6) . ?
O1 C3 1.427(6) . ?
O16 H16 0.8400 . ?
O16 C37 1.437(5) . ?
N1 C9 1.290(6) . ?
N1 C10 1.470(6) . ?
O14 C38 1.302(6) . ?
N2 C22 1.287(5) . ?
N2 C23 1.473(5) . ?
N4 C47 1.283(6) . ?
N4 C48 1.467(6) . ?
O5 C14 1.410(17) . ?
O5 C15 1.411(17) . ?
O22 H22A 0.880(19) . ?
O22 H22B 0.852(19) . ?
O9 C27 1.376(6) . ?
O9 C28 1.416(6) . ?
N3 C34 1.289(6) . ?
N3 C35 1.467(6) . ?
O21 H21A 0.87(2) . ?
O21 H21B 0.87(2) . ?
O13 C39 1.48(2) . ?
O13 C40 1.41(2) . ?
C2 C4 1.375(6) . ?
C2 C1 1.426(6) . ?
O18 H18 0.8400 . ?
O18 C51 1.414(7) . ?
O19 H19 0.8400 . ?
O19 C53 1.363(7) . ?
O20 H20A 0.8400 . ?
O20 C54 1.388(7) . ?
C26 C33 1.422(6) . ?
C26 C27 1.429(7) . ?
C21 C13 1.410(6) . ?
C21 C22 1.428(6) . ?
C21 C20 1.416(6) . ?
C33 C34 1.428(7) . ?
C33 C32 1.414(7) . ?
C47 H47 0.9500 . ?
C47 C46 1.439(6) . ?
C9 H9 0.9500 . ?
C9 C8 1.436(7) . ?
C36 H36 1.0000 . ?
C36 C37 1.516(7) . ?
C36 C35 1.518(7) . ?
C11 H11 1.0000 . ?
C11 C10 1.516(6) . ?
C11 C12 1.516(7) . ?
C13 C14 1.433(6) . ?
C10 H10A 0.9900 . ?
C10 H10B 0.9900 . ?
C24 H24 1.0000 . ?
C24 C23 1.523(6) . ?
C24 C25 1.508(6) . ?
C22 H22 0.9500 . ?
C46 C45 1.414(6) . ?
C46 C38 1.410(7) . ?
O17 H17A 0.8400 . ?
O17 C52 1.395(7) . ?
C7 H7 0.9500 . ?
C7 C8 1.411(6) . ?
C7 C5 1.371(7) . ?
C29 H29 0.9500 . ?
C29 C27 1.376(7) . ?
C29 C30 1.405(7) . ?
O26 N5 1.051(10) . ?
C18 C20 1.365(6) . ?
C18 C19 1.513(6) . ?
C18 C17 1.403(6) . ?
C8 C1 1.408(6) . ?
C4 H4A 0.9500 . ?
C4 C5 1.405(7) . ?
C23 H23A 0.9900 . ?
C23 H23B 0.9900 . ?
C45 H45 0.9500 . ?
C45 C43 1.371(7) . ?
C20 H20 0.9500 . ?
C19 H19A 0.9800 . ?
C19 H19B 0.9800 . ?
C19 H19C 0.9800 . ?
C49 H49 1.0000 . ?
C49 C48 1.523(6) . ?
C49 C50 1.509(6) . ?
C6 H6A 0.9800 . ?
C6 H6B 0.9800 . ?
C6 H6C 0.9800 . ?
C6 C5 1.509(6) . ?
C37 H37A 0.9900 . ?
C37 H37B 0.9900 . ?
C34 H34 0.9500 . ?
C48 H48A 0.9900 . ?
C48 H48B 0.9900 . ?
C14 C17 1.365(6) . ?
C14 O5A 1.358(19) . ?
C17 H17 0.9500 . ?
C43 C44 1.502(8) . ?
C43 C42 1.408(8) . ?
C38 C39 1.430(7) . ?
C50 H50A 0.9900 . ?
C50 H50B 0.9900 . ?
C30 C31 1.506(7) . ?
C30 C32 1.354(8) . ?
C25 H25A 0.9900 . ?
C25 H25B 0.9900 . ?
C12 H12A 0.9900 . ?
C12 H12B 0.9900 . ?
C35 H35A 0.9900 . ?
C35 H35B 0.9900 . ?
C31 H31A 0.9800 . ?
C31 H31B 0.9800 . ?
C31 H31C 0.9800 . ?
C52 H52A 0.9800 . ?
C52 H52B 0.9800 . ?
C52 H52C 0.9800 . ?
O23 N5 1.306(11) . ?
C44 H44A 0.9800 . ?
C44 H44B 0.9800 . ?
C44 H44C 0.9800 . ?
C32 H32 0.9500 . ?
C53 H53A 0.9800 . ?
C53 H53B 0.9800 . ?
C53 H53C 0.9800 . ?
C39 C42 1.345(8) . ?
C39 O13A 1.354(18) . ?
C51 H51A 0.9800 . ?
C51 H51B 0.9800 . ?
C51 H51C 0.9800 . ?
C54 H54A 0.9800 . ?
C54 H54B 0.9800 . ?
C54 H54C 0.9800 . ?
C42 H42 0.9500 . ?
C3 H3A 0.9800 . ?
C3 H3B 0.9800 . ?
C3 H3C 0.9800 . ?
N5 O24 1.424(16) . ?
N5 O25 1.55(2) . ?
C28 H28A 0.9800 . ?
C28 H28B 0.9800 . ?
C28 H28C 0.9800 . ?
C16 H16A 0.9800 . ?
C16 H16B 0.9800 . ?
C16 H16C 0.9800 . ?
C16 O5A 1.43(2) . ?
C55 C56 1.374(12) . ?
C55 N6 1.118(11) . ?
C56 H56A 0.9800 . ?
C56 H56B 0.9800 . ?
C56 H56C 0.9800 . ?
C40 H40A 0.9800 . ?
C40 H40B 0.9800 . ?
C40 H40C 0.9800 . ?
O13A C41 1.433(17) . ?
C41 H41A 0.9800 . ?
C41 H41B 0.9800 . ?
C41 H41C 0.9800 . ?
C15 H15A 0.9800 . ?
C15 H15B 0.9800 . ?
C15 H15C 0.9800 . ?

loop_
_geom_torsion_atom_site_label_1
_geom_torsion_atom_site_label_2
_geom_torsion_atom_site_label_3
_geom_torsion_atom_site_label_4
_geom_torsion
_geom_torsion_site_symmetry_1
_geom_torsion_site_symmetry_2
_geom_torsion_site_symmetry_3
_geom_torsion_site_symmetry_4
_geom_torsion_publ_flag
Dy1 O7 C24 C23 -68.6(3) . . . . ?
Dy1 O7 C24 C25 52.5(4) . . . . ?
Dy1 O3 C11 C10 -73.6(4) . . . . ?
Dy1 O3 C11 C12 48.0(4) . . . . ?
Dy1 O8 C25 C24 28.6(4) . . . . ?
Dy1 O12 C50 C49 -27.2(4) . . . . ?
Dy1 O11 C49 C48 70.2(3) . . . . ?
Dy1 O11 C49 C50 -51.8(4) . . . . ?
Dy1 O4 C12 C11 30.1(4) . . . . ?
Dy1 O15 C36 C37 -49.5(4) . . . . ?
Dy1 O15 C36 C35 72.1(4) . . . . ?
Dy1 O16 C37 C36 -25.1(5) . . . . ?
Co1 O7 C24 C23 49.1(3) . . . . ?
Co1 O7 C24 C25 170.2(3) . . . . ?
Co1 O3 C11 C10 46.1(3) . . . . ?
Co1 O3 C11 C12 167.7(3) . . . . ?
Co1 O6 C13 C21 1.4(6) . . . . ?
Co1 O6 C13 C14 179.7(3) . . . . ?
Co1 O2 C1 C2 -169.9(3) . . . . ?
Co1 O2 C1 C8 12.7(6) . . . . ?
Co1 N1 C9 C8 3.3(6) . . . . ?
Co1 N1 C10 C11 14.4(4) . . . . ?
Co1 N2 C22 C21 -9.9(6) . . . . ?
Co1 N2 C23 C24 16.4(4) . . . . ?
Co2 O10 C26 C33 -3.7(6) . . . . ?
Co2 O10 C26 C27 176.8(3) . . . . ?
Co2 O11 C49 C48 -47.6(3) . . . . ?
Co2 O11 C49 C50 -169.6(3) . . . . ?
Co2 O15 C36 C37 -168.3(3) . . . . ?
Co2 O15 C36 C35 -46.6(4) . . . . ?
Co2 O14 C38 C46 -10.0(7) . . . . ?
Co2 O14 C38 C39 171.8(4) . . . . ?
Co2 N4 C47 C46 0.3(6) . . . . ?
Co2 N4 C48 C49 -12.2(4) . . . . ?
Co2 N3 C34 C33 -3.4(7) . . . . ?
Co2 N3 C35 C36 -18.0(4) . . . . ?
O7 Co1 N1 C9 -88.1(3) . . . . ?
O7 Co1 N1 C10 91.8(3) . . . . ?
O7 C24 C23 N2 -41.6(4) . . . . ?
O7 C24 C25 O8 -50.4(4) . . . . ?
O3 Co1 N1 C9 -171.6(3) . . . . ?
O3 Co1 N1 C10 8.3(3) . . . . ?
O3 C11 C10 N1 -38.0(4) . . . . ?
O3 C11 C12 O4 -47.9(4) . . . . ?
O6 Co1 N1 C9 93.3(3) . . . . ?
O6 Co1 N1 C10 -86.8(3) . . . . ?
O6 C13 C14 O5 -14.6(8) . . . . ?
O6 C13 C14 C17 174.9(4) . . . . ?
O6 C13 C14 O5A 5.2(9) . . . . ?
O10 Co2 O14 C38 99.8(4) . . . . ?
O10 Co2 N3 C34 -1.0(4) . . . . ?
O10 Co2 N3 C35 177.3(3) . . . . ?
O10 C26 C33 C34 -1.4(7) . . . . ?
O10 C26 C33 C32 179.2(4) . . . . ?
O10 C26 C27 O9 1.2(6) . . . . ?
O10 C26 C27 C29 -178.6(4) . . . . ?
O11 Co2 O10 C26 -90.1(4) . . . . ?
O11 Co2 N3 C34 92.7(4) . . . . ?
O11 Co2 N3 C35 -89.0(3) . . . . ?
O11 C49 C48 N4 38.2(4) . . . . ?
O11 C49 C50 O12 48.6(5) . . . . ?
O15 Co2 O14 C38 -80.5(4) . . . . ?
O15 Co2 N3 C34 176.2(4) . . . . ?
O15 Co2 N3 C35 -5.5(3) . . . . ?
O15 C36 C37 O16 45.0(5) . . . . ?
O15 C36 C35 N3 41.3(4) . . . . ?
O2 Co1 N1 C9 4.7(3) . . . . ?
O2 Co1 N1 C10 -175.4(3) . . . . ?
O1 C2 C4 C5 179.4(4) . . . . ?
O1 C2 C1 O2 2.5(6) . . . . ?
O1 C2 C1 C8 -179.9(4) . . . . ?
N1 C9 C8 C7 173.3(4) . . . . ?
N1 C9 C8 C1 -6.6(6) . . . . ?
O14 Co2 O10 C26 90.9(4) . . . . ?
O14 Co2 N3 C34 -90.9(4) . . . . ?
O14 Co2 N3 C35 87.4(3) . . . . ?
O14 C38 C39 O13 11.8(15) . . . . ?
O14 C38 C39 C42 177.7(5) . . . . ?
O14 C38 C39 O13A -9.6(18) . . . . ?
N4 Co2 O10 C26 -174.1(4) . . . . ?
N4 Co2 O14 C38 12.8(4) . . . . ?
N4 C47 C46 C45 -175.8(4) . . . . ?
N4 C47 C46 C38 6.8(7) . . . . ?
O5 C14 C17 C18 -165.7(8) . . . . ?
N3 Co2 O10 C26 4.4(4) . . . . ?
N3 Co2 O14 C38 -164.7(4) . . . . ?
O13 C39 C42 C43 164.5(18) . . . . ?
C2 C4 C5 C7 0.6(7) . . . . ?
C2 C4 C5 C6 177.7(4) . . . . ?
C26 C33 C34 N3 5.3(7) . . . . ?
C26 C33 C32 C30 0.2(7) . . . . ?
C21 C13 C14 O5 163.9(7) . . . . ?
C21 C13 C14 C17 -6.6(7) . . . . ?
C21 C13 C14 O5A -176.3(8) . . . . ?
C33 C26 C27 O9 -178.4(4) . . . . ?
C33 C26 C27 C29 1.9(7) . . . . ?
C47 N4 C48 C49 168.7(4) . . . . ?
C47 C46 C45 C43 -176.6(4) . . . . ?
C47 C46 C38 O14 -1.5(7) . . . . ?
C47 C46 C38 C39 176.8(4) . . . . ?
C9 N1 C10 C11 -165.7(3) . . . . ?
C9 C8 C1 O2 -2.2(6) . . . . ?
C9 C8 C1 C2 -179.6(4) . . . . ?
C13 C21 C22 N2 -3.6(7) . . . . ?
C13 C21 C20 C18 -1.7(7) . . . . ?
C13 C14 C17 C18 3.1(8) . . . . ?
C13 C14 O5A C16 170.4(13) . . . . ?
C10 N1 C9 C8 -176.6(4) . . . . ?
C10 C11 C12 O4 70.1(4) . . . . ?
C22 N2 C23 C24 -171.0(4) . . . . ?
C22 C21 C13 O6 8.1(7) . . . . ?
C22 C21 C13 C14 -170.3(4) . . . . ?
C22 C21 C20 C18 174.5(4) . . . . ?
C46 C45 C43 C44 176.9(5) . . . . ?
C46 C45 C43 C42 0.2(7) . . . . ?
C46 C38 C39 O13 -166.6(14) . . . . ?
C46 C38 C39 C42 -0.8(8) . . . . ?
C46 C38 C39 O13A 172.0(17) . . . . ?
C7 C8 C1 O2 177.9(4) . . . . ?
C7 C8 C1 C2 0.5(6) . . . . ?
C29 C30 C32 C33 0.4(7) . . . . ?
C8 C7 C5 C4 0.4(6) . . . . ?
C8 C7 C5 C6 -176.7(4) . . . . ?
C4 C2 C1 O2 -177.1(4) . . . . ?
C4 C2 C1 C8 0.5(6) . . . . ?
C23 N2 C22 C21 178.4(4) . . . . ?
C23 C24 C25 O8 67.2(4) . . . . ?
C45 C46 C38 O14 -178.8(4) . . . . ?
C45 C46 C38 C39 -0.5(7) . . . . ?
C45 C43 C42 C39 -1.5(9) . . . . ?
C27 C26 C33 C34 178.1(4) . . . . ?
C27 C26 C33 C32 -1.3(6) . . . . ?
C27 C29 C30 C31 178.9(5) . . . . ?
C27 C29 C30 C32 0.1(7) . . . . ?
C1 C2 C4 C5 -1.0(7) . . . . ?
C20 C21 C13 O6 -175.8(4) . . . . ?
C20 C21 C13 C14 5.8(6) . . . . ?
C20 C21 C22 N2 -179.7(4) . . . . ?
C20 C18 C17 C14 1.4(7) . . . . ?
C19 C18 C20 C21 179.9(4) . . . . ?
C19 C18 C17 C14 179.4(5) . . . . ?
C37 C36 C35 N3 159.6(4) . . . . ?
C34 N3 C35 C36 160.3(4) . . . . ?
C34 C33 C32 C30 -179.2(4) . . . . ?
C48 N4 C47 C46 179.3(4) . . . . ?
C48 C49 C50 O12 -69.7(4) . . . . ?
C5 C7 C8 C9 179.1(4) . . . . ?
C5 C7 C8 C1 -0.9(6) . . . . ?
C17 C18 C20 C21 -2.1(7) . . . . ?
C17 C14 O5A C16 0.6(19) . . . . ?
C38 C46 C45 C43 0.8(7) . . . . ?
C38 C39 C42 C43 1.8(10) . . . . ?
C38 C39 O13A C41 -174.5(12) . . . . ?
C50 C49 C48 N4 156.2(3) . . . . ?
C30 C29 C27 O9 178.9(5) . . . . ?
C30 C29 C27 C26 -1.3(8) . . . . ?
C25 C24 C23 N2 -159.3(3) . . . . ?
C12 C11 C10 N1 -156.5(3) . . . . ?
C35 N3 C34 C33 178.4(4) . . . . ?
C35 C36 C37 O16 -73.4(5) . . . . ?
C31 C30 C32 C33 -178.3(5) . . . . ?
C44 C43 C42 C39 -178.3(6) . . . . ?
C32 C33 C34 N3 -175.3(4) . . . . ?
C42 C39 O13A C41 -2(2) . . . . ?
C3 O1 C2 C4 -6.2(7) . . . . ?
C3 O1 C2 C1 174.2(4) . . . . ?
C28 O9 C27 C26 -178.7(5) . . . . ?
C28 O9 C27 C29 1.1(7) . . . . ?
C40 O13 C39 C38 178.0(17) . . . . ?
C40 O13 C39 C42 13(2) . . . . ?
O13A C39 C42 C43 -170.7(17) . . . . ?
O5A C14 C17 C18 172.3(9) . . . . ?
C15 O5 C14 C13 -178.8(12) . . . . ?
C15 O5 C14 C17 -8.9(17) . . . . ?
